data_7047380
loop_
_publ_author_name
'Pakula, Ryan J.'
'Berry, John F.'

_publ_section_title
;
 Cobalt complexes of the chelating dicarboxylate ligand &quot;esp&quot;: a
 paddlewheel-type dimer and a heptanuclear coordination cluster.
;
_journal_issue 39
_journal_name_full 'Dalton transactions (Cambridge, England : 2003)'
_journal_page_first 13887
_journal_page_last 13893
_journal_paper_doi 10.1039/c8dt03030h
_journal_volume 47
_journal_year 2018
_chemical_formula_moiety 'C100 H132 Co7 N2 O28, 4(C2 H3 N)'
_chemical_formula_sum 'C108 H144 Co7 N6 O28'
_chemical_formula_weight 2386.79
_chemical_name_systematic Co7(OH)4(Hesp)2(esp)4(MeCN)2.4MeCN
_space_group_crystal_system triclinic
_space_group_IT_number 2
_space_group_name_Hall '-P 1'
_space_group_name_H-M_alt 'P -1'
_symmetry_space_group_name_Hall '-P 1'
_symmetry_space_group_name_H-M 'P -1'
_atom_sites_solution_hydrogens mixed
_atom_sites_solution_primary direct
_audit_creation_date 2018-06-11
_audit_creation_method
;
Olex2 1.2
(compiled 2018.05.29 svn.r3508 for OlexSys, GUI svn.r5506)
;
_audit_update_record
;
2018-07-24 deposited with the CCDC.
2018-08-28 downloaded from the CCDC.
;
_cell_angle_alpha 94.052(3)
_cell_angle_beta 94.507(3)
_cell_angle_gamma 95.506(3)
_cell_formula_units_Z 2
_cell_length_a 14.4865(8)
_cell_length_b 17.3169(9)
_cell_length_c 22.9538(12)
_cell_measurement_reflns_used 6455
_cell_measurement_temperature 100
_cell_measurement_theta_max 25.279
_cell_measurement_theta_min 2.183
_cell_volume 5696.2(5)
_computing_cell_refinement 'SAINT v8.37A (Bruker, 2015)'
_computing_data_collection 'APEX2 Ver. 2014.11-0 (Bruker-AXS, 2014)'
_computing_data_reduction 'SAINT v8.37A (Bruker, 2015)'
_computing_molecular_graphics 'Olex2 (Dolomanov et al., 2009)'
_computing_publication_material 'Olex2 (Dolomanov et al., 2009)'
_computing_structure_refinement 'ShelXL (Sheldrick, 2015)'
_computing_structure_solution 'ShelXS (Sheldrick, 2008)'
_diffrn_ambient_temperature 100.01
_diffrn_detector_area_resol_mean 7.9
_diffrn_detector_type 'CCD area detector'
_diffrn_measured_fraction_theta_full 1.000
_diffrn_measured_fraction_theta_max 0.995
_diffrn_measurement_device 'three-circle diffractometer'
_diffrn_measurement_device_type Gromit
_diffrn_measurement_method '\f and \w scans'
_diffrn_radiation_collimation 'focusing mirrors'
_diffrn_radiation_monochromator 'mirror optics'
_diffrn_radiation_probe x-ray
_diffrn_radiation_type MoK\a
_diffrn_radiation_wavelength 0.71073
_diffrn_reflns_av_unetI/netI 0.0696
_diffrn_reflns_Laue_measured_fraction_full 1.000
_diffrn_reflns_Laue_measured_fraction_max 0.995
_diffrn_reflns_limit_h_max 17
_diffrn_reflns_limit_h_min -17
_diffrn_reflns_limit_k_max 20
_diffrn_reflns_limit_k_min -20
_diffrn_reflns_limit_l_max 27
_diffrn_reflns_limit_l_min 0
_diffrn_reflns_number 21148
_diffrn_reflns_point_group_measured_fraction_full 1.000
_diffrn_reflns_point_group_measured_fraction_max 0.995
_diffrn_reflns_theta_full 25.242
_diffrn_reflns_theta_max 25.443
_diffrn_reflns_theta_min 1.185
_diffrn_source 'microfocus sealed X-ray tube'
_diffrn_source_type 'Incoatec I\ms'
_diffrn_standards_number 0
_exptl_absorpt_coefficient_mu 1.068
_exptl_absorpt_correction_T_max 0.734107
_exptl_absorpt_correction_T_min 0.506381
_exptl_absorpt_correction_type multi-scan
_exptl_absorpt_process_details
;
 TWINABS-2012/1 (Bruker,2012) was used for absorption correction.

Final HKLF 4 output contains 126376 reflections, Rint = 0.0803
 (38835 with I > 3sig(I), Rint = 0.0649)
;
_exptl_crystal_colour violet
_exptl_crystal_colour_primary violet
_exptl_crystal_density_diffrn 1.392
_exptl_crystal_density_method 'not measured'
_exptl_crystal_description plate
_exptl_crystal_F_000 2494
_exptl_crystal_recrystallization_method 'Grown from MeCN in air'
_exptl_crystal_size_max 0.294
_exptl_crystal_size_mid 0.254
_exptl_crystal_size_min 0.042
_refine_diff_density_max 0.720
_refine_diff_density_min -0.640
_refine_diff_density_rms 0.083
_refine_ls_extinction_method none
_refine_ls_goodness_of_fit_ref 1.019
_refine_ls_hydrogen_treatment mixed
_refine_ls_matrix_type full
_refine_ls_number_parameters 1387
_refine_ls_number_reflns 21148
_refine_ls_number_restraints 4
_refine_ls_restrained_S_all 1.019
_refine_ls_R_factor_all 0.0593
_refine_ls_R_factor_gt 0.0496
_refine_ls_shift/su_max 0.001
_refine_ls_shift/su_mean 0.000
_refine_ls_structure_factor_coef Fsqd
_refine_ls_weighting_details 'w=1/[\s^2^(Fo^2^)+(0.0463P)^2^+12.0007P] where P=(Fo^2^+2Fc^2^)/3'
_refine_ls_weighting_scheme calc
_refine_ls_wR_factor_gt 0.1232
_refine_ls_wR_factor_ref 0.1295
_reflns_Friedel_coverage 0.000
_reflns_number_gt 18621
_reflns_number_total 21148
_reflns_threshold_expression 'I > 2\s(I)'
_cod_data_source_file c8dt03030h2.cif
_cod_data_source_block twin4
_cod_depositor_comments 'Adding full bibliography for 7047379--7047380.cif.'
_cod_database_code 7047380
_shelxl_version_number 2014/6
_shelx_space_group_comment
;
The symmetry employed for this shelxl refinement is uniquely defined
by the following loop, which should always be used as a source of
symmetry information in preference to the above space-group names.
They are only intended as comments.
;
_shelx_estimated_absorpt_t_max 0.956
_shelx_estimated_absorpt_t_min 0.744
_olex2_refinement_description
;
1. Twinned data refinement
 Scales: 0.8331(5)
 0.1669(5)
2. Fixed Uiso
 At 1.2 times of:
  All C(H) groups, All C(H,H) groups
 At 1.5 times of:
  All C(H,H,H) groups, All O(H) groups
3. Restrained distances
 O1-H1
 0.84 with sigma of 0.02
 O3-H3
 0.84 with sigma of 0.02
 O4-H4
 0.84 with sigma of 0.02
 O2-H2
 0.84 with sigma of 0.02
4.a Secondary CH2 refined with riding coordinates:
 C9(H9A,H9B), C16(H16A,H16B), C25(H25A,H25B), C32(H32A,H32B), C41(H41A,H41B),
 C48(H48A,H48B), C57(H57A,H57B), C64(H64A,H64B), C73(H73A,H73B), C80(H80A,H80B),
  C89(H89A,H89B), C96(H96A,H96B)
4.b Aromatic/amide H refined with riding coordinates:
 C11(H11), C12(H12), C13(H13), C15(H15), C27(H27), C28(H28), C29(H29),
 C31(H31), C43(H43), C44(H44), C45(H45), C47(H47), C59(H59), C60(H60), C61(H61),
  C63(H63), C75(H75), C76(H76), C77(H77), C79(H79), C91(H91), C92(H92),
 C93(H93), C95(H95)
4.c Idealised Me refined as rotating group:
 C2(H2A,H2B,H2C), C4(H4A,H4B,H4C), C7(H7A,H7B,H7C), C8(H8A,H8B,H8C), C18(H18A,
 H18B,H18C), C19(H19A,H19B,H19C), C23(H23A,H23B,H23C), C24(H24A,H24B,H24C),
 C34(H34A,H34B,H34C), C35(H35A,H35B,H35C), C39(H39A,H39B,H39C), C40(H40A,H40B,
 H40C), C50(H50A,H50B,H50C), C51(H51A,H51B,H51C), C55(H55A,H55B,H55C), C56(H56A,
 H56B,H56C), C66(H66A,H66B,H66C), C67(H67A,H67B,H67C), C71(H71A,H71B,H71C),
 C72(H72A,H72B,H72C), C82(H82A,H82B,H82C), C83(H83A,H83B,H83C), C87(H87A,H87B,
 H87C), C88(H88A,H88B,H88C), C98(H98A,H98B,H98C), C99(H99A,H99B,H99C), C2S(H2SA,
 H2SB,H2SC), C4S(H4SA,H4SB,H4SC), C6S(H6SA,H6SB,H6SC), C8S(H8SA,H8SB,H8SC)
4.d Idealised tetrahedral OH refined as rotating group:
 O8(H8), O20(H20)
;
_olex2_exptl_crystal_mounting_method 'MiTeGen mount'
_olex2_submission_original_sample_id Co7
_olex2_submission_special_instructions 'No special instructions were received'

loop_
_space_group_symop_operation_xyz
'x, y, z'
'-x, -y, -z'

loop_
_atom_site_label
_atom_site_type_symbol
_atom_site_fract_x
_atom_site_fract_y
_atom_site_fract_z
_atom_site_U_iso_or_equiv
_atom_site_adp_type
_atom_site_occupancy
_atom_site_site_symmetry_order
_atom_site_calc_flag
_atom_site_refinement_flags_posn
Co1 Co 0.82434(4) 0.22955(3) 0.24192(2) 0.01973(12) Uani 1 1 d .
Co2 Co 0.66961(4) 0.05801(3) 0.23999(3) 0.02298(13) Uani 1 1 d .
Co3 Co 0.65848(4) 0.17717(3) 0.10893(3) 0.02237(13) Uani 1 1 d .
Co4 Co 0.69757(4) 0.34559(3) 0.18384(2) 0.01976(12) Uani 1 1 d .
Co5 Co 0.85404(4) 0.43455(3) 0.27247(2) 0.02104(13) Uani 1 1 d .
Co6 Co 0.90340(4) 0.30636(3) 0.39654(2) 0.01955(12) Uani 1 1 d .
Co7 Co 0.74411(4) 0.16256(3) 0.35312(2) 0.01979(12) Uani 1 1 d .
O1 O 0.70366(19) 0.16783(16) 0.26436(13) 0.0214(6) Uani 1 1 d D
H1 H 0.661(3) 0.197(2) 0.261(2) 0.032 Uiso 1 1 d DR
O2 O 0.75733(19) 0.24281(16) 0.15992(13) 0.0213(6) Uani 1 1 d D
H2 H 0.790(3) 0.251(3) 0.1325(16) 0.032 Uiso 1 1 d DR
O3 O 0.77387(19) 0.33558(16) 0.26311(12) 0.0198(6) Uani 1 1 d D
H3 H 0.739(3) 0.329(3) 0.2892(16) 0.030 Uiso 1 1 d DR
O4 O 0.86627(19) 0.22373(16) 0.33057(12) 0.0204(6) Uani 1 1 d D
H4 H 0.908(3) 0.193(2) 0.333(2) 0.031 Uiso 1 1 d DR
O5 O 0.6660(2) 0.06021(18) 0.15455(13) 0.0280(7) Uani 1 1 d .
O6 O 0.6007(2) 0.07192(18) 0.06772(15) 0.0354(8) Uani 1 1 d .
O7 O 0.7755(2) 0.16057(19) 0.05131(14) 0.0329(7) Uani 1 1 d .
O8 O 0.7021(3) 0.1870(2) -0.03355(15) 0.0450(9) Uani 1 1 d .
H8 H 0.6662 0.2068 -0.0111 0.067 Uiso 1 1 calc GR
O9 O 0.6126(2) 0.24793(17) 0.04747(14) 0.0306(7) Uani 1 1 d .
O10 O 0.6278(2) 0.35838(16) 0.10431(13) 0.0235(6) Uani 1 1 d .
O11 O 0.5451(2) 0.18495(18) 0.15382(16) 0.0336(8) Uani 1 1 d .
O12 O 0.5798(2) 0.28962(17) 0.21637(13) 0.0252(6) Uani 1 1 d .
O13 O 0.81749(19) 0.39485(17) 0.14511(13) 0.0229(6) Uani 1 1 d .
O14 O 0.9279(2) 0.46122(17) 0.20664(13) 0.0258(6) Uani 1 1 d .
O15 O 0.6616(2) 0.45388(17) 0.21223(13) 0.0261(7) Uani 1 1 d .
O16 O 0.7732(2) 0.51887(17) 0.27538(13) 0.0276(7) Uani 1 1 d .
O17 O 0.93683(19) 0.41290(16) 0.33997(12) 0.0225(6) Uani 1 1 d .
O18 O 0.98255(19) 0.40814(16) 0.43190(12) 0.0213(6) Uani 1 1 d .
O19 O 1.04065(19) 0.26143(17) 0.38777(13) 0.0235(6) Uani 1 1 d .
O20 O 1.0804(2) 0.24402(19) 0.48142(13) 0.0284(7) Uani 1 1 d .
H20 H 1.0253 0.2535 0.4851 0.043 Uiso 1 1 calc GR
O21 O 0.90079(19) 0.24786(17) 0.47188(13) 0.0234(6) Uani 1 1 d .
O22 O 0.7870(2) 0.15556(16) 0.43911(13) 0.0239(6) Uani 1 1 d .
O23 O 0.7844(2) 0.35390(17) 0.40871(14) 0.0266(7) Uani 1 1 d .
O24 O 0.67441(19) 0.26289(17) 0.36870(13) 0.0248(6) Uani 1 1 d .
O25 O 0.8206(2) 0.06277(17) 0.33903(13) 0.0253(6) Uani 1 1 d .
O26 O 0.7633(2) -0.01274(19) 0.25910(14) 0.0340(8) Uani 1 1 d .
O27 O 0.6240(2) 0.09332(17) 0.36653(13) 0.0251(6) Uani 1 1 d .
O28 O 0.5671(2) 0.02033(18) 0.28478(14) 0.0300(7) Uani 1 1 d .
N1 N 0.8751(3) 0.1263(2) 0.20934(18) 0.0266(8) Uani 1 1 d .
N2 N 0.9565(2) 0.2869(2) 0.22837(15) 0.0235(8) Uani 1 1 d .
C1 C 0.8812(4) 0.0740(4) 0.1780(3) 0.0437(13) Uani 1 1 d .
C2 C 0.8878(5) 0.0039(4) 0.1371(3) 0.0572(16) Uani 1 1 d .
H2A H 0.8513 0.0086 0.1000 0.086 Uiso 1 1 calc GR
H2B H 0.8634 -0.0429 0.1547 0.086 Uiso 1 1 calc GR
H2C H 0.9531 0.0001 0.1299 0.086 Uiso 1 1 calc GR
C3 C 1.0263(3) 0.3227(3) 0.2393(2) 0.0268(9) Uani 1 1 d .
C4 C 1.1140(3) 0.3707(3) 0.2557(2) 0.0334(11) Uani 1 1 d .
H4A H 1.1647 0.3464 0.2382 0.050 Uiso 1 1 calc GR
H4B H 1.1262 0.3756 0.2985 0.050 Uiso 1 1 calc GR
H4C H 1.1101 0.4225 0.2415 0.050 Uiso 1 1 calc GR
C5 C 0.6181(3) 0.0290(3) 0.1078(2) 0.0302(10) Uani 1 1 d .
C6 C 0.5820(4) -0.0558(3) 0.1019(3) 0.0440(13) Uani 1 1 d .
C7 C 0.6380(4) -0.1051(3) 0.1411(3) 0.0517(16) Uani 1 1 d .
H7A H 0.7030 -0.1006 0.1315 0.078 Uiso 1 1 calc GR
H7B H 0.6119 -0.1597 0.1348 0.078 Uiso 1 1 calc GR
H7C H 0.6353 -0.0868 0.1823 0.078 Uiso 1 1 calc GR
C8 C 0.4808(4) -0.0596(3) 0.1213(3) 0.0542(15) Uani 1 1 d .
H8A H 0.4827 -0.0417 0.1629 0.081 Uiso 1 1 calc GR
H8B H 0.4516 -0.1133 0.1153 0.081 Uiso 1 1 calc GR
H8C H 0.4444 -0.0260 0.0979 0.081 Uiso 1 1 calc GR
C9 C 0.5757(4) -0.0856(3) 0.0368(2) 0.0434(13) Uani 1 1 d .
H9A H 0.5489 -0.1407 0.0328 0.052 Uiso 1 1 calc R
H9B H 0.5326 -0.0554 0.0144 0.052 Uiso 1 1 calc R
C10 C 0.6694(4) -0.0799(3) 0.0097(2) 0.0447(14) Uani 1 1 d .
C11 C 0.7287(4) -0.1388(3) 0.0128(3) 0.0513(15) Uani 1 1 d .
H11 H 0.7119 -0.1836 0.0328 0.062 Uiso 1 1 calc R
C12 C 0.8100(5) -0.1325(3) -0.0125(3) 0.0628(19) Uani 1 1 d .
H12 H 0.8491 -0.1733 -0.0099 0.075 Uiso 1 1 calc R
C13 C 0.8385(5) -0.0685(4) -0.0423(3) 0.0553(16) Uani 1 1 d .
H13 H 0.8959 -0.0655 -0.0598 0.066 Uiso 1 1 calc R
C14 C 0.7804(5) -0.0088(3) -0.0458(3) 0.0500(15) Uani 1 1 d .
C15 C 0.6963(4) -0.0158(3) -0.0199(2) 0.0472(14) Uani 1 1 d .
H15 H 0.6566 0.0246 -0.0226 0.057 Uiso 1 1 calc R
C16 C 0.8083(5) 0.0632(4) -0.0786(3) 0.0582(17) Uani 1 1 d .
H16A H 0.7529 0.0757 -0.1028 0.070 Uiso 1 1 calc R
H16B H 0.8553 0.0498 -0.1056 0.070 Uiso 1 1 calc R
C17 C 0.8485(4) 0.1375(3) -0.0390(2) 0.0448(13) Uani 1 1 d .
C18 C 0.9316(4) 0.1190(4) 0.0009(3) 0.0564(16) Uani 1 1 d .
H18A H 0.9563 0.1657 0.0260 0.085 Uiso 1 1 calc GR
H18B H 0.9801 0.1020 -0.0231 0.085 Uiso 1 1 calc GR
H18C H 0.9117 0.0774 0.0254 0.085 Uiso 1 1 calc GR
C19 C 0.8788(6) 0.2034(4) -0.0754(3) 0.076(2) Uani 1 1 d .
H19A H 0.8242 0.2197 -0.0974 0.114 Uiso 1 1 calc GR
H19B H 0.9224 0.1858 -0.1028 0.114 Uiso 1 1 calc GR
H19C H 0.9094 0.2474 -0.0495 0.114 Uiso 1 1 calc GR
C20 C 0.7724(4) 0.1626(3) -0.0020(2) 0.0361(11) Uani 1 1 d .
C21 C 0.5981(3) 0.3188(2) 0.05876(19) 0.0234(9) Uani 1 1 d .
C22 C 0.5446(3) 0.3588(2) 0.01071(19) 0.0245(9) Uani 1 1 d .
C23 C 0.4846(3) 0.2995(3) -0.0323(2) 0.0311(10) Uani 1 1 d .
H23A H 0.5245 0.2655 -0.0522 0.047 Uiso 1 1 calc GR
H23B H 0.4500 0.3269 -0.0614 0.047 Uiso 1 1 calc GR
H23C H 0.4407 0.2682 -0.0110 0.047 Uiso 1 1 calc GR
C24 C 0.6192(3) 0.4028(3) -0.0221(2) 0.0311(10) Uani 1 1 d .
H24A H 0.6577 0.4410 0.0053 0.047 Uiso 1 1 calc GR
H24B H 0.5888 0.4297 -0.0533 0.047 Uiso 1 1 calc GR
H24C H 0.6585 0.3658 -0.0393 0.047 Uiso 1 1 calc GR
C25 C 0.4840(3) 0.4165(2) 0.0390(2) 0.0268(9) Uani 1 1 d .
H25A H 0.5248 0.4541 0.0664 0.032 Uiso 1 1 calc R
H25B H 0.4565 0.4461 0.0078 0.032 Uiso 1 1 calc R
C26 C 0.4061(3) 0.3814(2) 0.0719(2) 0.0276(10) Uani 1 1 d .
C27 C 0.3157(3) 0.3655(3) 0.0453(2) 0.0313(10) Uani 1 1 d .
H27 H 0.3018 0.3795 0.0066 0.038 Uiso 1 1 calc R
C28 C 0.2461(3) 0.3294(3) 0.0750(2) 0.0360(11) Uani 1 1 d .
H28 H 0.1845 0.3196 0.0566 0.043 Uiso 1 1 calc R
C29 C 0.2657(3) 0.3074(3) 0.1314(2) 0.0320(10) Uani 1 1 d .
H29 H 0.2180 0.2816 0.1511 0.038 Uiso 1 1 calc R
C30 C 0.3552(3) 0.3232(3) 0.1588(2) 0.0279(10) Uani 1 1 d .
C31 C 0.4236(3) 0.3622(2) 0.1295(2) 0.0254(9) Uani 1 1 d .
H31 H 0.4837 0.3762 0.1492 0.030 Uiso 1 1 calc R
C32 C 0.3808(3) 0.2953(3) 0.2184(2) 0.0293(10) Uani 1 1 d .
H32A H 0.3236 0.2869 0.2391 0.035 Uiso 1 1 calc R
H32B H 0.4230 0.3365 0.2417 0.035 Uiso 1 1 calc R
C33 C 0.4286(3) 0.2192(3) 0.2156(2) 0.0269(10) Uani 1 1 d .
C34 C 0.3682(3) 0.1549(3) 0.1767(3) 0.0417(13) Uani 1 1 d .
H34A H 0.3062 0.1478 0.1911 0.063 Uiso 1 1 calc GR
H34B H 0.3972 0.1061 0.1780 0.063 Uiso 1 1 calc GR
H34C H 0.3625 0.1697 0.1363 0.063 Uiso 1 1 calc GR
C35 C 0.4455(3) 0.1940(3) 0.2783(2) 0.0382(12) Uani 1 1 d .
H35A H 0.4849 0.2353 0.3025 0.057 Uiso 1 1 calc GR
H35B H 0.4767 0.1462 0.2772 0.057 Uiso 1 1 calc GR
H35C H 0.3858 0.1845 0.2952 0.057 Uiso 1 1 calc GR
C36 C 0.5253(3) 0.2334(2) 0.1926(2) 0.0250(9) Uani 1 1 d .
C37 C 0.8922(3) 0.4365(2) 0.15541(19) 0.0235(9) Uani 1 1 d .
C38 C 0.9441(3) 0.4591(3) 0.10252(19) 0.0270(9) Uani 1 1 d .
C39 C 0.9713(4) 0.3839(3) 0.0722(2) 0.0342(11) Uani 1 1 d .
H39A H 1.0097 0.3576 0.1001 0.051 Uiso 1 1 calc GR
H39B H 1.0067 0.3964 0.0389 0.051 Uiso 1 1 calc GR
H39C H 0.9150 0.3496 0.0583 0.051 Uiso 1 1 calc GR
C40 C 1.0319(3) 0.5148(3) 0.1207(2) 0.0336(11) Uani 1 1 d .
H40A H 1.0147 0.5623 0.1411 0.050 Uiso 1 1 calc GR
H40B H 1.0627 0.5282 0.0857 0.050 Uiso 1 1 calc GR
H40C H 1.0744 0.4896 0.1468 0.050 Uiso 1 1 calc GR
C41 C 0.8763(3) 0.4963(3) 0.05933(19) 0.0282(10) Uani 1 1 d .
H41A H 0.9105 0.5123 0.0258 0.034 Uiso 1 1 calc R
H41B H 0.8256 0.4559 0.0439 0.034 Uiso 1 1 calc R
C42 C 0.8333(3) 0.5656(3) 0.08458(19) 0.0275(10) Uani 1 1 d .
C43 C 0.8735(3) 0.6414(3) 0.0808(2) 0.0352(11) Uani 1 1 d .
H43 H 0.9287 0.6498 0.0614 0.042 Uiso 1 1 calc R
C44 C 0.8339(4) 0.7040(3) 0.1048(2) 0.0381(12) Uani 1 1 d .
H44 H 0.8608 0.7553 0.1006 0.046 Uiso 1 1 calc R
C45 C 0.7550(3) 0.6928(3) 0.1351(2) 0.0343(11) Uani 1 1 d .
H45 H 0.7296 0.7365 0.1526 0.041 Uiso 1 1 calc R
C46 C 0.7126(3) 0.6174(3) 0.1401(2) 0.0284(10) Uani 1 1 d .
C47 C 0.7530(3) 0.5552(3) 0.11391(19) 0.0268(10) Uani 1 1 d .
H47 H 0.7246 0.5039 0.1162 0.032 Uiso 1 1 calc R
C48 C 0.6274(3) 0.6028(3) 0.1730(2) 0.0313(10) Uani 1 1 d .
H48A H 0.5880 0.5573 0.1528 0.038 Uiso 1 1 calc R
H48B H 0.5913 0.6484 0.1708 0.038 Uiso 1 1 calc R
C49 C 0.6464(3) 0.5875(3) 0.2382(2) 0.0292(10) Uani 1 1 d .
C50 C 0.5527(3) 0.5712(3) 0.2642(2) 0.0375(12) Uani 1 1 d .
H50A H 0.5187 0.5241 0.2438 0.056 Uiso 1 1 calc GR
H50B H 0.5161 0.6154 0.2593 0.056 Uiso 1 1 calc GR
H50C H 0.5636 0.5638 0.3060 0.056 Uiso 1 1 calc GR
C51 C 0.7029(4) 0.6573(3) 0.2730(2) 0.0405(12) Uani 1 1 d .
H51A H 0.7121 0.6466 0.3143 0.061 Uiso 1 1 calc GR
H51B H 0.6693 0.7036 0.2697 0.061 Uiso 1 1 calc GR
H51C H 0.7636 0.6666 0.2572 0.061 Uiso 1 1 calc GR
C52 C 0.6976(3) 0.5138(2) 0.24197(19) 0.0240(9) Uani 1 1 d .
C53 C 0.9784(3) 0.4465(2) 0.38823(18) 0.0207(8) Uani 1 1 d .
C54 C 1.0215(3) 0.5302(2) 0.39140(19) 0.0230(9) Uani 1 1 d .
C55 C 1.0325(3) 0.5595(3) 0.3308(2) 0.0299(10) Uani 1 1 d .
H55A H 1.0658 0.5232 0.3077 0.045 Uiso 1 1 calc GR
H55B H 1.0680 0.6110 0.3351 0.045 Uiso 1 1 calc GR
H55C H 0.9710 0.5631 0.3108 0.045 Uiso 1 1 calc GR
C56 C 0.9551(3) 0.5793(3) 0.4236(2) 0.0278(10) Uani 1 1 d .
H56A H 0.8942 0.5741 0.4011 0.042 Uiso 1 1 calc GR
H56B H 0.9808 0.6341 0.4275 0.042 Uiso 1 1 calc GR
H56C H 0.9482 0.5610 0.4626 0.042 Uiso 1 1 calc GR
C57 C 1.1174(3) 0.5370(3) 0.42839(19) 0.0254(9) Uani 1 1 d .
H57A H 1.1457 0.5915 0.4296 0.030 Uiso 1 1 calc R
H57B H 1.1062 0.5258 0.4691 0.030 Uiso 1 1 calc R
C58 C 1.1863(3) 0.4843(3) 0.40670(19) 0.0246(9) Uani 1 1 d .
C59 C 1.2441(3) 0.5050(3) 0.3633(2) 0.0287(10) Uani 1 1 d .
H59 H 1.2395 0.5530 0.3463 0.034 Uiso 1 1 calc R
C60 C 1.3082(3) 0.4562(3) 0.3450(2) 0.0345(11) Uani 1 1 d .
H60 H 1.3471 0.4712 0.3154 0.041 Uiso 1 1 calc R
C61 C 1.3162(3) 0.3858(3) 0.3690(2) 0.0306(10) Uani 1 1 d .
H61 H 1.3603 0.3528 0.3558 0.037 Uiso 1 1 calc R
C62 C 1.2597(3) 0.3633(3) 0.4126(2) 0.0277(10) Uani 1 1 d .
C63 C 1.1959(3) 0.4131(3) 0.4311(2) 0.0255(9) Uani 1 1 d .
H63 H 1.1578 0.3985 0.4612 0.031 Uiso 1 1 calc R
C64 C 1.2667(3) 0.2864(3) 0.4389(2) 0.0285(10) Uani 1 1 d .
H64A H 1.2616 0.2942 0.4817 0.034 Uiso 1 1 calc R
H64B H 1.3291 0.2696 0.4333 0.034 Uiso 1 1 calc R
C65 C 1.1913(3) 0.2194(3) 0.4126(2) 0.0263(9) Uani 1 1 d .
C66 C 1.1949(3) 0.2044(3) 0.3471(2) 0.0325(10) Uani 1 1 d .
H66A H 1.1450 0.1643 0.3317 0.049 Uiso 1 1 calc GR
H66B H 1.2553 0.1868 0.3391 0.049 Uiso 1 1 calc GR
H66C H 1.1869 0.2526 0.3281 0.049 Uiso 1 1 calc GR
C67 C 1.2078(3) 0.1451(3) 0.4435(2) 0.0348(11) Uani 1 1 d .
H67A H 1.2079 0.1561 0.4860 0.052 Uiso 1 1 calc GR
H67B H 1.2680 0.1281 0.4344 0.052 Uiso 1 1 calc GR
H67C H 1.1581 0.1039 0.4299 0.052 Uiso 1 1 calc GR
C68 C 1.0966(3) 0.2437(2) 0.42585(19) 0.0223(9) Uani 1 1 d .
C69 C 0.8428(3) 0.1898(2) 0.47869(19) 0.0223(9) Uani 1 1 d .
C70 C 0.8415(3) 0.1568(2) 0.53910(18) 0.0226(9) Uani 1 1 d .
C71 C 0.8851(3) 0.0789(3) 0.5336(2) 0.0295(10) Uani 1 1 d .
H71A H 0.8476 0.0430 0.5041 0.044 Uiso 1 1 calc GR
H71B H 0.8870 0.0561 0.5715 0.044 Uiso 1 1 calc GR
H71C H 0.9486 0.0882 0.5218 0.044 Uiso 1 1 calc GR
C72 C 0.8979(3) 0.2122(3) 0.58683(19) 0.0291(10) Uani 1 1 d .
H72A H 0.9628 0.2198 0.5775 0.044 Uiso 1 1 calc GR
H72B H 0.8950 0.1898 0.6248 0.044 Uiso 1 1 calc GR
H72C H 0.8718 0.2624 0.5887 0.044 Uiso 1 1 calc GR
C73 C 0.7401(3) 0.1395(3) 0.5537(2) 0.0276(10) Uani 1 1 d .
H73A H 0.7080 0.1001 0.5237 0.033 Uiso 1 1 calc R
H73B H 0.7403 0.1165 0.5919 0.033 Uiso 1 1 calc R
C74 C 0.6845(3) 0.2095(3) 0.5566(2) 0.0274(10) Uani 1 1 d .
C75 C 0.6769(3) 0.2518(3) 0.6095(2) 0.0298(10) Uani 1 1 d .
H75 H 0.7069 0.2370 0.6447 0.036 Uiso 1 1 calc R
C76 C 0.6262(3) 0.3149(3) 0.6111(2) 0.0329(11) Uani 1 1 d .
H76 H 0.6199 0.3422 0.6477 0.040 Uiso 1 1 calc R
C77 C 0.5837(3) 0.3394(3) 0.5599(2) 0.0304(10) Uani 1 1 d .
H77 H 0.5498 0.3837 0.5616 0.036 Uiso 1 1 calc R
C78 C 0.5913(3) 0.2988(3) 0.5064(2) 0.0264(9) Uani 1 1 d .
C79 C 0.6392(3) 0.2327(3) 0.50563(19) 0.0258(9) Uani 1 1 d .
H79 H 0.6410 0.2026 0.4696 0.031 Uiso 1 1 calc R
C80 C 0.5527(3) 0.3267(3) 0.4489(2) 0.0251(9) Uani 1 1 d .
H80A H 0.5006 0.3579 0.4567 0.030 Uiso 1 1 calc R
H80B H 0.5275 0.2809 0.4222 0.030 Uiso 1 1 calc R
C81 C 0.6262(3) 0.3766(2) 0.41787(19) 0.0228(9) Uani 1 1 d .
C82 C 0.6683(3) 0.4473(3) 0.4575(2) 0.0283(10) Uani 1 1 d .
H82A H 0.7043 0.4302 0.4913 0.042 Uiso 1 1 calc GR
H82B H 0.6184 0.4766 0.4711 0.042 Uiso 1 1 calc GR
H82C H 0.7093 0.4806 0.4356 0.042 Uiso 1 1 calc GR
C83 C 0.5783(3) 0.4050(3) 0.3621(2) 0.0316(10) Uani 1 1 d .
H83A H 0.6243 0.4361 0.3420 0.047 Uiso 1 1 calc GR
H83B H 0.5290 0.4369 0.3728 0.047 Uiso 1 1 calc GR
H83C H 0.5512 0.3599 0.3359 0.047 Uiso 1 1 calc GR
C84 C 0.7012(3) 0.3264(2) 0.39773(18) 0.0209(8) Uani 1 1 d .
C85 C 0.8170(3) 0.0021(3) 0.3062(2) 0.0247(9) Uani 1 1 d .
C86 C 0.8814(3) -0.0602(3) 0.3219(2) 0.0277(10) Uani 1 1 d .
C87 C 0.9815(3) -0.0244(3) 0.3178(2) 0.0352(11) Uani 1 1 d .
H87A H 0.9894 -0.0116 0.2775 0.053 Uiso 1 1 calc GR
H87B H 1.0251 -0.0618 0.3291 0.053 Uiso 1 1 calc GR
H87C H 0.9940 0.0230 0.3443 0.053 Uiso 1 1 calc GR
C88 C 0.8602(4) -0.1336(3) 0.2802(2) 0.0368(11) Uani 1 1 d .
H88A H 0.7945 -0.1533 0.2806 0.055 Uiso 1 1 calc GR
H88B H 0.8996 -0.1733 0.2928 0.055 Uiso 1 1 calc GR
H88C H 0.8727 -0.1212 0.2404 0.055 Uiso 1 1 calc GR
C89 C 0.8709(3) -0.0792(3) 0.3863(2) 0.0276(10) Uani 1 1 d .
H89A H 0.9150 -0.1172 0.3970 0.033 Uiso 1 1 calc R
H89B H 0.8883 -0.0311 0.4123 0.033 Uiso 1 1 calc R
C90 C 0.7733(3) -0.1121(3) 0.39710(19) 0.0270(9) Uani 1 1 d .
C91 C 0.7470(3) -0.1914(3) 0.3948(2) 0.0319(10) Uani 1 1 d .
H91 H 0.7912 -0.2270 0.3865 0.038 Uiso 1 1 calc R
C92 C 0.6566(3) -0.2196(3) 0.4044(2) 0.0349(11) Uani 1 1 d .
H92 H 0.6394 -0.2741 0.4028 0.042 Uiso 1 1 calc R
C93 C 0.5923(3) -0.1684(3) 0.4162(2) 0.0301(10) Uani 1 1 d .
H93 H 0.5307 -0.1879 0.4227 0.036 Uiso 1 1 calc R
C94 C 0.6164(3) -0.0880(3) 0.41869(19) 0.0269(9) Uani 1 1 d .
C95 C 0.7072(3) -0.0607(2) 0.41056(18) 0.0246(9) Uani 1 1 d .
H95 H 0.7252 -0.0063 0.4142 0.029 Uiso 1 1 calc R
C96 C 0.5466(3) -0.0314(3) 0.4302(2) 0.0276(10) Uani 1 1 d .
H96A H 0.5786 0.0144 0.4545 0.033 Uiso 1 1 calc R
H96B H 0.4989 -0.0562 0.4534 0.033 Uiso 1 1 calc R
C97 C 0.4965(3) -0.0022(3) 0.3746(2) 0.0262(9) Uani 1 1 d .
C98 C 0.4313(3) 0.0572(3) 0.3949(2) 0.0362(11) Uani 1 1 d .
H98A H 0.4678 0.1010 0.4182 0.054 Uiso 1 1 calc GR
H98B H 0.3858 0.0323 0.4190 0.054 Uiso 1 1 calc GR
H98C H 0.3985 0.0762 0.3607 0.054 Uiso 1 1 calc GR
C99 C 0.4423(3) -0.0704(3) 0.3362(2) 0.0333(11) Uani 1 1 d .
H99A H 0.4108 -0.0507 0.3018 0.050 Uiso 1 1 calc GR
H99B H 0.3960 -0.0969 0.3589 0.050 Uiso 1 1 calc GR
H99C H 0.4855 -0.1071 0.3235 0.050 Uiso 1 1 calc GR
C100 C 0.5688(3) 0.0407(2) 0.33919(19) 0.0237(9) Uani 1 1 d .
N1S N 1.1020(5) 0.0770(6) 0.1938(3) 0.097(3) Uani 1 1 d .
C1S C 1.1542(6) 0.0473(5) 0.2223(3) 0.070(2) Uani 1 1 d .
C2S C 1.2197(5) 0.0103(5) 0.2573(5) 0.085(3) Uani 1 1 d .
H2SA H 1.2243 0.0334 0.2978 0.128 Uiso 1 1 calc GR
H2SB H 1.2808 0.0174 0.2417 0.128 Uiso 1 1 calc GR
H2SC H 1.1992 -0.0454 0.2565 0.128 Uiso 1 1 calc GR
N2S N 1.2182(4) 0.6165(4) 0.2344(3) 0.0685(16) Uani 1 1 d .
C3S C 1.2570(4) 0.5778(4) 0.2053(3) 0.0482(14) Uani 1 1 d .
C4S C 1.3058(5) 0.5284(4) 0.1676(4) 0.0686(19) Uani 1 1 d .
H4SA H 1.2878 0.5362 0.1266 0.103 Uiso 1 1 calc GR
H4SB H 1.2896 0.4739 0.1748 0.103 Uiso 1 1 calc GR
H4SC H 1.3731 0.5417 0.1759 0.103 Uiso 1 1 calc GR
N3S N 0.4304(7) -0.2922(6) 0.1687(5) 0.137(4) Uani 1 1 d .
C5S C 0.3866(6) -0.2490(5) 0.1909(4) 0.074(2) Uani 1 1 d .
C6S C 0.3282(9) -0.1946(6) 0.2152(6) 0.129(4) Uani 1 1 d .
H6SA H 0.3139 -0.1574 0.1864 0.193 Uiso 1 1 calc GR
H6SB H 0.3606 -0.1667 0.2507 0.193 Uiso 1 1 calc GR
H6SC H 0.2702 -0.2228 0.2250 0.193 Uiso 1 1 calc GR
N4S N 0.1117(10) -0.1713(5) 0.2406(6) 0.212(8) Uani 1 1 d .
C7S C 0.0640(7) -0.2281(5) 0.2358(4) 0.085(3) Uani 1 1 d .
C8S C 0.0058(6) -0.2981(4) 0.2316(3) 0.074(2) Uani 1 1 d .
H8SA H -0.0379 -0.3005 0.1966 0.112 Uiso 1 1 calc GR
H8SB H -0.0289 -0.3008 0.2665 0.112 Uiso 1 1 calc GR
H8SC H 0.0436 -0.3420 0.2288 0.112 Uiso 1 1 calc GR

loop_
_atom_site_aniso_label
_atom_site_aniso_U_11
_atom_site_aniso_U_22
_atom_site_aniso_U_33
_atom_site_aniso_U_23
_atom_site_aniso_U_13
_atom_site_aniso_U_12
Co1 0.0178(3) 0.0201(3) 0.0218(3) 0.0066(2) 0.0008(2) 0.0017(2)
Co2 0.0229(3) 0.0212(3) 0.0249(3) 0.0064(2) 0.0008(2) 0.0005(2)
Co3 0.0215(3) 0.0174(3) 0.0275(3) 0.0026(2) -0.0029(2) 0.0018(2)
Co4 0.0183(3) 0.0184(3) 0.0224(3) 0.0044(2) -0.0011(2) 0.0010(2)
Co5 0.0217(3) 0.0210(3) 0.0199(3) 0.0044(2) -0.0014(2) 0.0004(2)
Co6 0.0160(3) 0.0194(3) 0.0231(3) 0.0056(2) -0.0002(2) -0.0002(2)
Co7 0.0178(3) 0.0189(3) 0.0226(3) 0.0059(2) 0.0005(2) -0.0004(2)
O1 0.0164(14) 0.0205(15) 0.0273(15) 0.0068(12) -0.0018(12) 0.0021(11)
O2 0.0202(14) 0.0219(15) 0.0223(15) 0.0058(12) 0.0016(11) 0.0015(12)
O3 0.0175(14) 0.0216(14) 0.0212(15) 0.0067(12) 0.0034(11) 0.0022(11)
O4 0.0177(14) 0.0197(15) 0.0235(15) 0.0063(12) -0.0027(11) 0.0014(11)
O5 0.0309(17) 0.0265(16) 0.0251(16) 0.0039(13) -0.0043(13) -0.0005(13)
O6 0.046(2) 0.0193(16) 0.0385(19) 0.0037(14) -0.0106(16) 0.0026(14)
O7 0.0348(18) 0.0355(18) 0.0280(18) -0.0019(14) -0.0013(14) 0.0080(14)
O8 0.058(2) 0.050(2) 0.0276(18) -0.0016(16) -0.0054(17) 0.0230(19)
O9 0.0338(17) 0.0216(16) 0.0353(18) 0.0016(13) -0.0050(14) 0.0038(13)
O10 0.0246(15) 0.0214(15) 0.0239(15) 0.0042(12) -0.0044(12) 0.0031(12)
O11 0.0256(16) 0.0245(17) 0.050(2) -0.0016(15) 0.0043(15) 0.0014(13)
O12 0.0208(15) 0.0268(16) 0.0279(16) 0.0068(13) 0.0016(12) -0.0018(12)
O13 0.0206(15) 0.0237(15) 0.0242(15) 0.0073(12) 0.0008(12) -0.0020(12)
O14 0.0293(16) 0.0247(15) 0.0230(15) 0.0052(12) -0.0012(13) 0.0001(12)
O15 0.0289(16) 0.0224(16) 0.0276(16) 0.0051(13) -0.0006(13) 0.0063(13)
O16 0.0276(16) 0.0272(16) 0.0274(16) 0.0001(13) -0.0020(13) 0.0053(13)
O17 0.0226(15) 0.0230(15) 0.0206(15) 0.0035(12) -0.0047(12) -0.0004(12)
O18 0.0185(14) 0.0224(14) 0.0225(15) 0.0051(12) -0.0008(11) -0.0006(11)
O19 0.0182(14) 0.0246(15) 0.0277(16) 0.0056(12) -0.0002(12) 0.0023(12)
O20 0.0191(15) 0.0411(19) 0.0269(17) 0.0097(14) 0.0032(12) 0.0071(13)
O21 0.0190(14) 0.0250(15) 0.0267(16) 0.0081(12) 0.0015(12) -0.0002(12)
O22 0.0237(15) 0.0227(15) 0.0248(15) 0.0073(12) -0.0018(12) -0.0002(12)
O23 0.0201(15) 0.0216(15) 0.0378(18) 0.0019(13) 0.0022(13) 0.0017(12)
O24 0.0201(14) 0.0222(15) 0.0313(17) 0.0017(13) -0.0009(12) 0.0009(12)
O25 0.0280(16) 0.0187(15) 0.0301(16) 0.0050(13) 0.0019(13) 0.0048(12)
O26 0.0360(18) 0.0311(17) 0.0348(19) 0.0019(14) -0.0052(15) 0.0105(14)
O27 0.0216(15) 0.0247(15) 0.0280(16) 0.0048(13) -0.0017(12) -0.0008(12)
O28 0.0308(17) 0.0250(16) 0.0344(19) 0.0066(14) 0.0068(14) -0.0023(13)
N1 0.0263(19) 0.0201(19) 0.036(2) 0.0038(17) 0.0102(16) 0.0059(15)
N2 0.0180(18) 0.030(2) 0.0228(19) 0.0017(15) 0.0036(14) 0.0032(15)
C1 0.035(3) 0.053(4) 0.045(3) 0.018(3) 0.003(2) 0.003(2)
C2 0.065(4) 0.044(3) 0.064(4) -0.001(3) 0.016(3) 0.007(3)
C3 0.027(2) 0.030(2) 0.026(2) 0.0068(19) 0.0052(18) 0.010(2)
C4 0.021(2) 0.036(3) 0.042(3) 0.004(2) -0.0022(19) 0.0008(19)
C5 0.033(2) 0.027(2) 0.029(2) 0.003(2) -0.007(2) 0.0054(19)
C6 0.048(3) 0.029(3) 0.051(3) 0.009(2) -0.016(3) -0.004(2)
C7 0.065(4) 0.022(3) 0.063(4) 0.005(2) -0.020(3) -0.003(2)
C8 0.053(4) 0.038(3) 0.067(4) 0.003(3) -0.002(3) -0.013(3)
C9 0.049(3) 0.026(3) 0.052(3) 0.005(2) -0.018(3) 0.004(2)
C10 0.059(4) 0.027(3) 0.044(3) -0.007(2) -0.017(3) 0.007(2)
C11 0.054(4) 0.037(3) 0.060(4) -0.006(3) -0.014(3) 0.011(3)
C12 0.070(4) 0.032(3) 0.084(5) -0.008(3) -0.014(4) 0.017(3)
C13 0.061(4) 0.056(4) 0.050(4) -0.008(3) 0.002(3) 0.024(3)
C14 0.066(4) 0.046(3) 0.036(3) -0.012(3) -0.004(3) 0.013(3)
C15 0.060(4) 0.043(3) 0.039(3) -0.003(2) -0.009(3) 0.018(3)
C16 0.084(5) 0.058(4) 0.036(3) -0.002(3) 0.009(3) 0.025(3)
C17 0.056(3) 0.048(3) 0.033(3) 0.004(2) 0.008(2) 0.014(3)
C18 0.048(3) 0.074(4) 0.051(4) 0.003(3) 0.014(3) 0.017(3)
C19 0.106(6) 0.064(5) 0.066(5) 0.015(4) 0.039(4) 0.021(4)
C20 0.044(3) 0.030(3) 0.033(3) -0.002(2) -0.002(2) 0.001(2)
C21 0.020(2) 0.021(2) 0.030(2) 0.0079(18) 0.0011(17) 0.0015(16)
C22 0.027(2) 0.019(2) 0.028(2) 0.0084(17) -0.0010(18) 0.0030(17)
C23 0.029(2) 0.030(2) 0.033(3) 0.003(2) -0.0073(19) 0.0046(19)
C24 0.036(3) 0.026(2) 0.033(3) 0.011(2) 0.002(2) 0.0033(19)
C25 0.030(2) 0.020(2) 0.030(2) 0.0074(18) -0.0060(19) 0.0032(17)
C26 0.028(2) 0.020(2) 0.036(3) 0.0074(19) -0.0001(19) 0.0111(18)
C27 0.028(2) 0.033(3) 0.034(3) 0.008(2) -0.0048(19) 0.0099(19)
C28 0.024(2) 0.038(3) 0.046(3) 0.005(2) -0.007(2) 0.007(2)
C29 0.024(2) 0.031(2) 0.042(3) 0.002(2) 0.003(2) 0.0071(19)
C30 0.028(2) 0.023(2) 0.033(2) 0.0044(19) -0.0009(19) 0.0069(18)
C31 0.020(2) 0.022(2) 0.035(2) 0.0065(18) -0.0012(18) 0.0070(17)
C32 0.024(2) 0.030(2) 0.035(3) 0.010(2) 0.0023(19) 0.0050(18)
C33 0.016(2) 0.026(2) 0.041(3) 0.012(2) 0.0032(18) 0.0040(17)
C34 0.020(2) 0.032(3) 0.073(4) 0.007(3) 0.002(2) -0.0006(19)
C35 0.030(2) 0.041(3) 0.049(3) 0.023(2) 0.012(2) 0.009(2)
C36 0.021(2) 0.020(2) 0.034(2) 0.0104(19) 0.0007(18) 0.0027(17)
C37 0.023(2) 0.022(2) 0.027(2) 0.0087(18) 0.0011(17) 0.0050(17)
C38 0.029(2) 0.028(2) 0.025(2) 0.0053(18) 0.0051(18) 0.0025(18)
C39 0.037(3) 0.034(3) 0.033(3) 0.007(2) 0.011(2) 0.004(2)
C40 0.028(2) 0.038(3) 0.035(3) 0.011(2) 0.005(2) -0.003(2)
C41 0.032(2) 0.033(2) 0.020(2) 0.0086(18) 0.0004(18) -0.0032(19)
C42 0.031(2) 0.033(2) 0.019(2) 0.0103(18) -0.0042(17) 0.0007(19)
C43 0.031(2) 0.036(3) 0.038(3) 0.018(2) -0.001(2) -0.001(2)
C44 0.038(3) 0.031(3) 0.046(3) 0.011(2) -0.003(2) 0.003(2)
C45 0.038(3) 0.025(2) 0.040(3) 0.007(2) -0.006(2) 0.007(2)
C46 0.029(2) 0.031(2) 0.025(2) 0.0078(19) -0.0053(18) 0.0079(19)
C47 0.031(2) 0.023(2) 0.025(2) 0.0115(18) -0.0066(18) -0.0023(18)
C48 0.029(2) 0.028(2) 0.038(3) 0.008(2) -0.003(2) 0.0070(19)
C49 0.033(2) 0.024(2) 0.032(2) 0.0014(19) 0.002(2) 0.0107(19)
C50 0.036(3) 0.039(3) 0.043(3) 0.011(2) 0.009(2) 0.018(2)
C51 0.051(3) 0.031(3) 0.039(3) -0.002(2) -0.004(2) 0.014(2)
C52 0.027(2) 0.024(2) 0.023(2) 0.0053(18) 0.0054(18) 0.0056(18)
C53 0.0154(19) 0.022(2) 0.025(2) 0.0020(17) 0.0007(16) 0.0029(16)
C54 0.027(2) 0.020(2) 0.022(2) 0.0059(17) -0.0006(17) -0.0003(17)
C55 0.035(2) 0.027(2) 0.026(2) 0.0079(19) -0.0002(19) -0.0057(19)
C56 0.030(2) 0.024(2) 0.029(2) 0.0038(18) -0.0022(19) 0.0022(18)
C57 0.027(2) 0.023(2) 0.025(2) 0.0052(18) -0.0019(18) -0.0008(17)
C58 0.020(2) 0.029(2) 0.023(2) -0.0032(18) -0.0034(17) -0.0039(17)
C59 0.024(2) 0.025(2) 0.036(3) 0.0078(19) 0.0013(19) -0.0079(18)
C60 0.024(2) 0.045(3) 0.034(3) 0.007(2) 0.004(2) -0.004(2)
C61 0.016(2) 0.040(3) 0.035(3) 0.004(2) 0.0027(18) 0.0006(18)
C62 0.020(2) 0.032(2) 0.031(2) 0.0057(19) -0.0001(18) 0.0001(18)
C63 0.018(2) 0.028(2) 0.029(2) 0.0046(18) -0.0009(17) -0.0049(17)
C64 0.018(2) 0.034(2) 0.032(2) 0.005(2) -0.0028(18) 0.0016(18)
C65 0.023(2) 0.025(2) 0.032(2) 0.0047(18) 0.0040(18) 0.0056(17)
C66 0.026(2) 0.037(3) 0.035(3) 0.001(2) 0.002(2) 0.0056(19)
C67 0.028(2) 0.034(3) 0.044(3) 0.008(2) 0.002(2) 0.010(2)
C68 0.018(2) 0.018(2) 0.030(2) 0.0039(17) -0.0015(17) 0.0008(16)
C69 0.019(2) 0.023(2) 0.025(2) 0.0043(17) -0.0011(17) 0.0028(17)
C70 0.022(2) 0.023(2) 0.023(2) 0.0084(17) -0.0017(17) -0.0007(17)
C71 0.032(2) 0.030(2) 0.026(2) 0.0084(19) -0.0052(19) 0.0015(19)
C72 0.028(2) 0.032(2) 0.026(2) 0.0100(19) -0.0054(18) -0.0044(19)
C73 0.028(2) 0.027(2) 0.027(2) 0.0097(18) 0.0002(18) -0.0046(18)
C74 0.022(2) 0.028(2) 0.032(2) 0.0087(19) 0.0053(18) -0.0056(18)
C75 0.032(2) 0.030(2) 0.026(2) 0.0034(19) 0.0027(19) -0.0086(19)
C76 0.037(3) 0.032(3) 0.028(2) 0.000(2) 0.006(2) -0.009(2)
C77 0.026(2) 0.030(2) 0.035(3) 0.006(2) 0.0098(19) -0.0016(19)
C78 0.018(2) 0.030(2) 0.031(2) 0.0054(19) 0.0037(17) -0.0027(17)
C79 0.020(2) 0.031(2) 0.025(2) 0.0058(18) 0.0041(17) -0.0082(17)
C80 0.020(2) 0.025(2) 0.031(2) 0.0033(18) 0.0031(17) 0.0003(17)
C81 0.018(2) 0.027(2) 0.024(2) 0.0042(18) 0.0008(16) 0.0020(17)
C82 0.025(2) 0.023(2) 0.037(3) 0.0009(19) 0.0053(19) -0.0001(18)
C83 0.024(2) 0.035(3) 0.039(3) 0.011(2) 0.0012(19) 0.0082(19)
C84 0.020(2) 0.026(2) 0.018(2) 0.0091(17) -0.0002(16) 0.0023(17)
C85 0.017(2) 0.027(2) 0.032(2) 0.0113(19) 0.0039(17) 0.0016(17)
C86 0.024(2) 0.026(2) 0.034(2) 0.0066(19) 0.0015(18) 0.0083(18)
C87 0.027(2) 0.043(3) 0.038(3) 0.012(2) 0.003(2) 0.009(2)
C88 0.046(3) 0.033(3) 0.034(3) 0.006(2) 0.005(2) 0.015(2)
C89 0.025(2) 0.025(2) 0.034(2) 0.0093(19) 0.0000(18) 0.0048(18)
C90 0.031(2) 0.027(2) 0.023(2) 0.0084(18) -0.0035(18) 0.0018(18)
C91 0.038(3) 0.026(2) 0.031(2) 0.0018(19) 0.001(2) 0.002(2)
C92 0.040(3) 0.026(2) 0.038(3) 0.006(2) -0.003(2) 0.000(2)
C93 0.030(2) 0.028(2) 0.031(2) 0.0098(19) 0.0021(19) -0.0064(19)
C94 0.029(2) 0.026(2) 0.024(2) 0.0054(18) -0.0006(18) -0.0026(18)
C95 0.033(2) 0.022(2) 0.020(2) 0.0056(17) 0.0003(17) 0.0031(18)
C96 0.026(2) 0.029(2) 0.028(2) 0.0084(19) 0.0074(18) -0.0006(18)
C97 0.021(2) 0.027(2) 0.032(2) 0.0155(19) 0.0019(18) 0.0003(17)
C98 0.030(2) 0.035(3) 0.047(3) 0.017(2) 0.013(2) 0.006(2)
C99 0.025(2) 0.036(3) 0.036(3) 0.016(2) -0.0035(19) -0.014(2)
C100 0.021(2) 0.023(2) 0.028(2) 0.0095(18) 0.0012(17) 0.0035(17)
N1S 0.061(4) 0.168(8) 0.059(4) 0.019(5) 0.003(3) -0.018(5)
C1S 0.061(5) 0.093(6) 0.048(4) -0.013(4) 0.019(4) -0.033(4)
C2S 0.062(5) 0.063(5) 0.133(8) 0.006(5) 0.020(5) 0.009(4)
N2S 0.073(4) 0.063(4) 0.072(4) 0.000(3) 0.022(3) 0.010(3)
C3S 0.043(3) 0.050(3) 0.053(4) 0.008(3) 0.007(3) 0.006(3)
C4S 0.060(4) 0.058(4) 0.089(5) 0.002(4) 0.020(4) 0.009(3)
N3S 0.132(8) 0.120(7) 0.182(10) 0.045(7) 0.081(8) 0.056(6)
C5S 0.079(5) 0.075(5) 0.074(5) 0.013(4) 0.024(4) 0.019(4)
C6S 0.153(11) 0.089(7) 0.143(11) -0.025(7) 0.050(9) -0.004(7)
N4S 0.285(15) 0.079(6) 0.281(15) -0.060(8) 0.232(14) -0.052(8)
C7S 0.134(8) 0.064(5) 0.065(5) -0.002(4) 0.053(5) 0.012(5)
C8S 0.099(6) 0.060(4) 0.066(5) 0.007(4) -0.010(4) 0.029(4)

loop_
_atom_type_symbol
_atom_type_description
_atom_type_scat_dispersion_real
_atom_type_scat_dispersion_imag
_atom_type_scat_source
C C 0.0033 0.0016 'International Tables Vol C Tables 4.2.6.8 and 6.1.1.4'
H H 0.0000 0.0000 'International Tables Vol C Tables 4.2.6.8 and 6.1.1.4'
Co Co 0.3494 0.9721 'International Tables Vol C Tables 4.2.6.8 and 6.1.1.4'
N N 0.0061 0.0033 'International Tables Vol C Tables 4.2.6.8 and 6.1.1.4'
O O 0.0106 0.0060 'International Tables Vol C Tables 4.2.6.8 and 6.1.1.4'

loop_
_geom_angle_atom_site_label_1
_geom_angle_atom_site_label_2
_geom_angle_atom_site_label_3
_geom_angle
O1 Co1 O2 89.33(11)
O1 Co1 O3 91.78(11)
O1 Co1 O4 82.71(11)
O1 Co1 N1 91.40(13)
O1 Co1 N2 172.68(12)
O2 Co1 O4 168.12(12)
O2 Co1 N1 90.96(14)
O2 Co1 N2 97.75(12)
O3 Co1 O2 82.49(11)
O3 Co1 O4 88.94(11)
O3 Co1 N1 172.68(13)
O3 Co1 N2 91.04(12)
O4 Co1 N1 98.00(13)
O4 Co1 N2 90.59(12)
N1 Co1 N2 86.60(14)
O1 Co2 O5 100.58(13)
O1 Co2 O26 116.30(13)
O1 Co2 O28 108.06(13)
O26 Co2 O5 104.29(14)
O28 Co2 O5 126.42(13)
O28 Co2 O26 102.09(14)
O2 Co3 O5 98.59(11)
O2 Co3 O6 152.16(12)
O2 Co3 O7 83.21(12)
O2 Co3 O9 105.33(12)
O2 Co3 O11 102.84(13)
O6 Co3 O5 58.41(11)
O6 Co3 O7 84.09(14)
O7 Co3 O5 96.27(12)
O9 Co3 O5 156.05(11)
O9 Co3 O6 98.20(12)
O9 Co3 O7 85.37(13)
O11 Co3 O5 83.10(12)
O11 Co3 O6 90.48(14)
O11 Co3 O7 173.95(13)
O11 Co3 O9 92.77(14)
O2 Co4 O13 80.38(11)
O3 Co4 O2 81.94(11)
O3 Co4 O12 89.63(11)
O3 Co4 O13 92.56(11)
O10 Co4 O2 97.93(11)
O10 Co4 O3 177.25(11)
O10 Co4 O12 93.11(12)
O10 Co4 O13 84.71(11)
O10 Co4 O15 87.92(12)
O12 Co4 O2 95.73(11)
O12 Co4 O13 175.21(12)
O15 Co4 O2 170.35(12)
O15 Co4 O3 91.84(12)
O15 Co4 O12 91.58(12)
O15 Co4 O13 92.60(12)
O3 Co5 O14 117.29(12)
O16 Co5 O3 107.71(12)
O16 Co5 O14 101.47(13)
O16 Co5 O17 122.75(13)
O17 Co5 O3 98.71(12)
O17 Co5 O14 109.96(12)
O4 Co6 O17 98.51(11)
O4 Co6 O18 151.29(12)
O4 Co6 O19 80.91(11)
O4 Co6 O21 104.94(11)
O18 Co6 O17 58.01(10)
O18 Co6 O19 84.35(11)
O19 Co6 O17 93.94(10)
O21 Co6 O17 156.12(11)
O21 Co6 O18 98.25(11)
O21 Co6 O19 85.44(11)
O23 Co6 O4 103.51(12)
O23 Co6 O17 84.68(11)
O23 Co6 O18 91.31(12)
O23 Co6 O19 175.51(12)
O23 Co6 O21 94.08(12)
O1 Co7 O4 82.45(11)
O1 Co7 O24 87.01(11)
O1 Co7 O25 94.31(11)
O4 Co7 O24 94.90(11)
O4 Co7 O25 83.28(11)
O22 Co7 O1 178.20(12)
O22 Co7 O4 96.64(11)
O22 Co7 O24 94.63(12)
O22 Co7 O25 84.02(12)
O22 Co7 O27 88.00(12)
O24 Co7 O25 177.58(12)
O27 Co7 O1 92.76(11)
O27 Co7 O4 173.16(12)
O27 Co7 O24 89.70(12)
O27 Co7 O25 92.26(12)
Co1 O1 Co7 97.70(11)
Co2 O1 Co1 123.00(15)
Co2 O1 Co7 101.02(12)
Co1 O2 Co4 97.07(12)
Co3 O2 Co1 132.93(14)
Co3 O2 Co4 105.24(13)
Co4 O3 Co1 98.18(12)
Co5 O3 Co1 122.54(14)
Co5 O3 Co4 101.46(12)
Co1 O4 Co7 97.14(11)
Co6 O4 Co1 132.36(14)
Co6 O4 Co7 105.65(13)
Co2 O5 Co3 121.48(15)
C5 O5 Co2 140.1(3)
C5 O5 Co3 84.6(2)
C5 O6 Co3 99.0(3)
C20 O7 Co3 127.0(3)
C21 O9 Co3 124.3(3)
C21 O10 Co4 139.3(3)
C36 O11 Co3 132.7(3)
C36 O12 Co4 128.4(3)
C37 O13 Co4 144.1(3)
C37 O14 Co5 116.4(3)
C52 O15 Co4 138.8(3)
C52 O16 Co5 120.2(3)
Co5 O17 Co6 122.44(13)
C53 O17 Co5 140.8(3)
C53 O17 Co6 84.8(2)
C53 O18 Co6 99.0(2)
C68 O19 Co6 129.2(3)
C69 O21 Co6 124.3(3)
C69 O22 Co7 140.4(3)
C84 O23 Co6 130.9(3)
C84 O24 Co7 130.7(3)
C85 O25 Co7 139.9(3)
C85 O26 Co2 119.1(3)
C100 O27 Co7 138.7(3)
C100 O28 Co2 120.0(3)
C1 N1 Co1 157.9(4)
C3 N2 Co1 158.6(4)
N1 C1 C2 178.8(6)
N2 C3 C4 177.2(5)
O5 C5 C6 121.4(4)
O6 C5 O5 117.7(4)
O6 C5 C6 120.8(4)
C5 C6 C7 113.4(4)
C5 C6 C8 105.8(5)
C5 C6 C9 108.8(4)
C7 C6 C8 108.2(5)
C7 C6 C9 112.6(5)
C9 C6 C8 107.7(4)
C10 C9 C6 114.2(4)
C11 C10 C9 121.9(5)
C15 C10 C9 120.0(5)
C15 C10 C11 118.1(6)
C12 C11 C10 120.4(6)
C11 C12 C13 122.5(6)
C12 C13 C14 118.2(6)
C13 C14 C16 120.4(6)
C15 C14 C13 119.1(6)
C15 C14 C16 120.5(5)
C10 C15 C14 121.8(5)
C14 C16 C17 115.5(5)
C18 C17 C16 109.6(5)
C19 C17 C16 111.3(5)
C19 C17 C18 109.3(6)
C19 C17 C20 108.7(5)
C20 C17 C16 108.1(5)
C20 C17 C18 109.7(5)
O7 C20 O8 123.3(5)
O7 C20 C17 123.9(5)
O8 C20 C17 112.9(4)
O9 C21 C22 117.6(4)
O10 C21 O9 124.4(4)
O10 C21 C22 117.9(4)
C23 C22 C21 111.6(3)
C23 C22 C24 109.3(4)
C23 C22 C25 110.3(4)
C24 C22 C21 106.0(3)
C25 C22 C21 109.7(4)
C25 C22 C24 109.9(4)
C26 C25 C22 116.0(3)
C27 C26 C25 121.2(4)
C27 C26 C31 118.3(4)
C31 C26 C25 120.5(4)
C28 C27 C26 120.6(4)
C27 C28 C29 120.4(4)
C30 C29 C28 120.0(5)
C29 C30 C32 121.4(4)
C31 C30 C29 119.1(4)
C31 C30 C32 119.4(4)
C30 C31 C26 121.6(4)
C30 C32 C33 113.6(4)
C34 C33 C32 110.7(4)
C34 C33 C35 110.4(4)
C34 C33 C36 110.4(4)
C35 C33 C32 108.7(4)
C36 C33 C32 110.4(3)
C36 C33 C35 106.2(3)
O11 C36 O12 125.1(4)
O11 C36 C33 116.8(4)
O12 C36 C33 118.0(4)
O13 C37 O14 124.4(4)
O13 C37 C38 117.0(4)
O14 C37 C38 118.6(4)
C37 C38 C39 107.2(4)
C37 C38 C41 108.5(4)
C39 C38 C41 108.7(4)
C40 C38 C37 112.0(4)
C40 C38 C39 109.4(4)
C40 C38 C41 110.9(4)
C42 C41 C38 115.7(4)
C43 C42 C41 121.5(4)
C47 C42 C41 120.4(4)
C47 C42 C43 118.1(4)
C44 C43 C42 120.7(5)
C43 C44 C45 120.5(5)
C44 C45 C46 120.5(5)
C45 C46 C48 122.1(4)
C47 C46 C45 117.5(4)
C47 C46 C48 120.3(4)
C42 C47 C46 122.5(4)
C46 C48 C49 115.5(4)
C50 C49 C48 108.5(4)
C50 C49 C52 107.5(4)
C51 C49 C48 111.4(4)
C51 C49 C50 109.6(4)
C51 C49 C52 110.9(4)
C52 C49 C48 108.8(4)
O15 C52 O16 125.4(4)
O15 C52 C49 117.2(4)
O16 C52 C49 117.5(4)
O17 C53 C54 121.0(4)
O18 C53 O17 118.1(4)
O18 C53 C54 121.0(4)
C53 C54 C55 112.5(4)
C53 C54 C56 106.4(3)
C53 C54 C57 108.8(3)
C55 C54 C56 109.2(4)
C55 C54 C57 110.8(4)
C56 C54 C57 109.0(4)
C58 C57 C54 115.6(4)
C59 C58 C57 121.7(4)
C59 C58 C63 117.8(4)
C63 C58 C57 120.4(4)
C60 C59 C58 120.6(4)
C59 C60 C61 120.9(4)
C60 C61 C62 120.1(4)
C61 C62 C63 118.5(4)
C61 C62 C64 121.0(4)
C63 C62 C64 120.5(4)
C62 C63 C58 122.0(4)
C62 C64 C65 114.7(4)
C66 C65 C64 111.5(4)
C66 C65 C67 110.2(4)
C66 C65 C68 110.0(4)
C67 C65 C64 108.5(4)
C68 C65 C64 107.7(4)
C68 C65 C67 108.8(4)
O19 C68 O20 123.2(4)
O19 C68 C65 122.4(4)
O20 C68 C65 114.4(4)
O21 C69 C70 119.3(4)
O22 C69 O21 124.6(4)
O22 C69 C70 116.1(4)
C69 C70 C71 106.6(4)
C72 C70 C69 111.5(3)
C72 C70 C71 109.8(3)
C72 C70 C73 111.3(4)
C73 C70 C69 109.4(3)
C73 C70 C71 108.2(3)
C74 C73 C70 115.2(3)
C75 C74 C73 121.3(4)
C75 C74 C79 118.4(4)
C79 C74 C73 120.3(4)
C76 C75 C74 120.3(4)
C75 C76 C77 121.2(5)
C78 C77 C76 119.6(4)
C77 C78 C79 118.7(4)
C77 C78 C80 121.7(4)
C79 C78 C80 119.6(4)
C78 C79 C74 121.7(4)
C78 C80 C81 113.6(3)
C82 C81 C80 111.0(4)
C82 C81 C83 108.5(4)
C82 C81 C84 111.6(3)
C83 C81 C80 108.9(3)
C84 C81 C80 110.0(3)
C84 C81 C83 106.6(3)
O23 C84 O24 124.9(4)
O23 C84 C81 117.4(4)
O24 C84 C81 117.6(4)
O25 C85 O26 124.6(4)
O25 C85 C86 119.0(4)
O26 C85 C86 116.4(4)
C85 C86 C89 109.0(4)
C87 C86 C85 106.9(4)
C87 C86 C89 108.2(4)
C88 C86 C85 111.4(4)
C88 C86 C87 110.2(4)
C88 C86 C89 110.9(4)
C90 C89 C86 113.7(4)
C91 C90 C89 122.3(4)
C91 C90 C95 118.5(4)
C95 C90 C89 119.2(4)
C90 C91 C92 120.7(5)
C93 C92 C91 119.9(4)
C92 C93 C94 120.8(4)
C93 C94 C96 121.5(4)
C95 C94 C93 118.7(4)
C95 C94 C96 119.8(4)
C94 C95 C90 121.2(4)
C94 C96 C97 115.4(4)
C98 C97 C96 107.9(4)
C98 C97 C100 107.3(3)
C99 C97 C96 110.8(4)
C99 C97 C98 111.1(4)
C99 C97 C100 110.0(4)
C100 C97 C96 109.6(3)
O27 C100 O28 125.3(4)
O27 C100 C97 117.0(4)
O28 C100 C97 117.7(4)
N1S C1S C2S 179.4(9)
N2S C3S C4S 179.3(8)
N3S C5S C6S 176.2(12)
N4S C7S C8S 178.4(13)

loop_
_geom_bond_atom_site_label_1
_geom_bond_atom_site_label_2
_geom_bond_distance
Co1 O1 2.079(3)
Co1 O2 2.087(3)
Co1 O3 2.081(3)
Co1 O4 2.090(3)
Co1 N1 2.109(4)
Co1 N2 2.126(4)
Co2 O1 1.949(3)
Co2 O5 1.961(3)
Co2 O26 1.959(3)
Co2 O28 1.958(3)
Co3 O2 1.987(3)
Co3 O5 2.353(3)
Co3 O6 2.063(3)
Co3 O7 2.258(3)
Co3 O9 2.046(3)
Co3 O11 2.016(3)
Co4 O2 2.110(3)
Co4 O3 2.080(3)
Co4 O10 2.053(3)
Co4 O12 2.096(3)
Co4 O13 2.145(3)
Co4 O15 2.069(3)
Co5 O3 1.964(3)
Co5 O14 1.975(3)
Co5 O16 1.958(3)
Co5 O17 1.964(3)
Co6 O4 2.012(3)
Co6 O17 2.364(3)
Co6 O18 2.084(3)
Co6 O19 2.222(3)
Co6 O21 2.066(3)
Co6 O23 2.011(3)
Co7 O1 2.086(3)
Co7 O4 2.094(3)
Co7 O22 2.038(3)
Co7 O24 2.114(3)
Co7 O25 2.159(3)
Co7 O27 2.072(3)
O5 C5 1.286(5)
O6 C5 1.248(5)
O7 C20 1.225(6)
O8 C20 1.324(6)
O9 C21 1.277(5)
O10 C21 1.233(5)
O11 C36 1.249(6)
O12 C36 1.257(5)
O13 C37 1.237(5)
O14 C37 1.275(5)
O15 C52 1.246(5)
O16 C52 1.279(5)
O17 C53 1.290(5)
O18 C53 1.242(5)
O19 C68 1.220(5)
O20 C68 1.315(5)
O21 C69 1.273(5)
O22 C69 1.244(5)
O23 C84 1.252(5)
O24 C84 1.256(5)
O25 C85 1.244(5)
O26 C85 1.276(5)
O27 C100 1.250(5)
O28 C100 1.272(6)
N1 C1 1.132(7)
N2 C3 1.136(6)
C1 C2 1.495(9)
C3 C4 1.457(6)
C5 C6 1.505(7)
C6 C7 1.524(7)
C6 C8 1.563(9)
C6 C9 1.539(8)
C9 C10 1.534(9)
C10 C11 1.398(8)
C10 C15 1.382(8)
C11 C12 1.351(10)
C12 C13 1.388(10)
C13 C14 1.397(8)
C14 C15 1.396(9)
C14 C16 1.539(9)
C16 C17 1.557(9)
C17 C18 1.527(8)
C17 C19 1.513(9)
C17 C20 1.520(8)
C21 C22 1.540(6)
C22 C23 1.528(6)
C22 C24 1.539(6)
C22 C25 1.536(6)
C25 C26 1.509(6)
C26 C27 1.394(6)
C26 C31 1.396(6)
C27 C28 1.385(7)
C28 C29 1.391(7)
C29 C30 1.390(6)
C30 C31 1.390(6)
C30 C32 1.514(6)
C32 C33 1.546(6)
C33 C34 1.533(7)
C33 C35 1.543(7)
C33 C36 1.539(6)
C37 C38 1.532(6)
C38 C39 1.532(7)
C38 C40 1.532(6)
C38 C41 1.555(6)
C41 C42 1.505(7)
C42 C43 1.395(7)
C42 C47 1.393(7)
C43 C44 1.376(7)
C44 C45 1.389(7)
C45 C46 1.405(7)
C46 C47 1.396(7)
C46 C48 1.506(7)
C48 C49 1.547(7)
C49 C50 1.533(7)
C49 C51 1.530(7)
C49 C52 1.542(6)
C53 C54 1.517(6)
C54 C55 1.528(6)
C54 C56 1.540(6)
C54 C57 1.560(6)
C57 C58 1.506(6)
C58 C59 1.394(6)
C58 C63 1.404(6)
C59 C60 1.383(7)
C60 C61 1.384(7)
C61 C62 1.394(6)
C62 C63 1.394(6)
C62 C64 1.510(6)
C64 C65 1.567(6)
C65 C66 1.515(7)
C65 C67 1.542(6)
C65 C68 1.519(6)
C69 C70 1.538(6)
C70 C71 1.545(6)
C70 C72 1.533(6)
C70 C73 1.537(6)
C73 C74 1.519(6)
C74 C75 1.392(7)
C74 C79 1.398(6)
C75 C76 1.373(7)
C76 C77 1.395(7)
C77 C78 1.389(7)
C78 C79 1.394(6)
C78 C80 1.521(6)
C80 C81 1.555(6)
C81 C82 1.520(6)
C81 C83 1.542(6)
C81 C84 1.534(6)
C85 C86 1.537(6)
C86 C87 1.534(6)
C86 C88 1.527(7)
C86 C89 1.551(6)
C89 C90 1.519(6)
C90 C91 1.386(6)
C90 C95 1.405(6)
C91 C92 1.392(7)
C92 C93 1.376(7)
C93 C94 1.398(6)
C94 C95 1.386(6)
C94 C96 1.501(6)
C96 C97 1.558(6)
C97 C98 1.535(7)
C97 C99 1.534(6)
C97 C100 1.543(6)
N1S C1S 1.144(11)
C1S C2S 1.424(12)
N2S C3S 1.132(8)
C3S C4S 1.444(9)
N3S C5S 1.145(11)
C5S C6S 1.437(13)
N4S C7S 1.140(12)
C7S C8S 1.401(12)

loop_
_twin_individual_id
_twin_individual_mass_fraction_refined
1 0.8331(5)
2 0.1669(5)
